data_7018316
loop_
_publ_author_name
'Bhargava, Suresh'
'Kitadai, Kunihiko'
'Masashi, Takahashi'
'Drumm, Daniel W.'
'Russo, Salvy P.'
'Yam, Vivian Wing-Wah'
'Lee, Terence Kwok-Ming'
'Wagler, J\"org'
'Mirzadeh, Nedaossadat'

_publ_section_title
;
 Synthesis and structures of cyclic gold complexes containing diphosphine
 ligands and luminescent properties of the high nuclearity species.
;
_journal_issue 16
_journal_name_full 'Dalton transactions (Cambridge, England : 2003)'
_journal_page_first 4789
_journal_page_last 4798
_journal_paper_doi 10.1039/c2dt11722c
_journal_volume 41
_journal_year 2012
_chemical_formula_moiety 'C52 H44 Au2 P4, 2(C F3 O3 S)'
_chemical_formula_sum 'C54 H44 Au2 F6 O6 P4 S2'
_chemical_formula_weight 1484.82
_chemical_name_systematic
;
?
;
_space_group_IT_number 2
_symmetry_cell_setting triclinic
_symmetry_space_group_name_Hall '-P 1'
_symmetry_space_group_name_H-M 'P -1'
_atom_sites_solution_hydrogens geom
_atom_sites_solution_primary direct
_atom_sites_solution_secondary difmap
_audit_creation_method SHELXL-97
_cell_angle_alpha 76.4730(10)
_cell_angle_beta 82.9560(10)
_cell_angle_gamma 73.3400(10)
_cell_formula_units_Z 1
_cell_length_a 10.8043(6)
_cell_length_b 10.9164(6)
_cell_length_c 11.7847(6)
_cell_measurement_temperature 90(2)
_cell_volume 1292.34(12)
_computing_cell_refinement 'Bruker SMART'
_computing_data_collection 'Bruker SMART'
_computing_data_reduction 'Bruker SAINT'
_computing_molecular_graphics 'Bruker SHELXTL'
_computing_publication_material 'Bruker SHELXTL'
_computing_structure_refinement 'SHELXL-97 (Sheldrick, 1997)'
_computing_structure_solution 'SHELXS-97 (Sheldrick, 1990)'
_diffrn_ambient_temperature 90(2)
_diffrn_measured_fraction_theta_full 0.984
_diffrn_measured_fraction_theta_max 0.984
_diffrn_measurement_device_type 'CCD area detector'
_diffrn_measurement_method 'phi and omega scans'
_diffrn_radiation_monochromator graphite
_diffrn_radiation_source 'fine-focus sealed tube'
_diffrn_radiation_type MoK\a
_diffrn_radiation_wavelength 0.71073
_diffrn_reflns_av_R_equivalents 0.0179
_diffrn_reflns_av_sigmaI/netI 0.0295
_diffrn_reflns_limit_h_max 11
_diffrn_reflns_limit_h_min -14
_diffrn_reflns_limit_k_max 14
_diffrn_reflns_limit_k_min -14
_diffrn_reflns_limit_l_max 15
_diffrn_reflns_limit_l_min -15
_diffrn_reflns_number 9611
_diffrn_reflns_theta_full 28.30
_diffrn_reflns_theta_max 28.30
_diffrn_reflns_theta_min 1.78
_exptl_absorpt_coefficient_mu 5.947
_exptl_absorpt_correction_T_max 0.435
_exptl_absorpt_correction_T_min 0.227
_exptl_absorpt_correction_type empirical
_exptl_absorpt_process_details 'SADABS Sheldrick 1996'
_exptl_crystal_colour colourless
_exptl_crystal_density_diffrn 1.908
_exptl_crystal_density_method 'not measured'
_exptl_crystal_description block
_exptl_crystal_F_000 720
_exptl_crystal_size_max 0.46
_exptl_crystal_size_mid 0.22
_exptl_crystal_size_min 0.14
_refine_diff_density_max 1.881
_refine_diff_density_min -2.224
_refine_diff_density_rms 0.134
_refine_ls_extinction_method none
_refine_ls_goodness_of_fit_ref 1.060
_refine_ls_hydrogen_treatment constr
_refine_ls_matrix_type full
_refine_ls_number_parameters 334
_refine_ls_number_reflns 6330
_refine_ls_number_restraints 0
_refine_ls_restrained_S_all 1.060
_refine_ls_R_factor_all 0.0221
_refine_ls_R_factor_gt 0.0217
_refine_ls_shift/su_max 0.004
_refine_ls_shift/su_mean 0.000
_refine_ls_structure_factor_coef Fsqd
_refine_ls_weighting_details 'calc w=1/[\s^2^(Fo^2^)+(0.0366P)^2^+0.8615P] where P=(Fo^2^+2Fc^2^)/3'
_refine_ls_weighting_scheme calc
_refine_ls_wR_factor_gt 0.0583
_refine_ls_wR_factor_ref 0.0586
_reflns_number_gt 6187
_reflns_number_total 6330
_reflns_threshold_expression >2sigma(I)
_cod_data_source_file c2dt11722c.txt
_cod_data_source_block compound_1
_cod_original_cell_volume 1292.35(12)
_cod_original_sg_symbol_Hall -P1
_cod_original_sg_symbol_H-M P-1
_cod_database_code 7018316

loop_
_symmetry_equiv_pos_as_xyz
'x, y, z'
'-x, -y, -z'

loop_
_atom_site_label
_atom_site_type_symbol
_atom_site_fract_x
_atom_site_fract_y
_atom_site_fract_z
_atom_site_U_iso_or_equiv
_atom_site_adp_type
_atom_site_occupancy
_atom_site_symmetry_multiplicity
_atom_site_calc_flag
_atom_site_refinement_flags
Au1 Au -0.029356(8) 0.503798(8) 0.626220(7) 0.00888(4) Uani 1 1 d .
C1 C 0.2218(2) 0.2843(2) 0.7940(2) 0.0101(4) Uani 1 1 d .
C2 C 0.3518(3) 0.2331(3) 0.8192(2) 0.0134(5) Uani 1 1 d .
C3 C 0.3916(3) 0.1094(3) 0.8899(2) 0.0152(5) Uani 1 1 d .
C4 C 0.3025(3) 0.0384(3) 0.9368(2) 0.0174(5) Uani 1 1 d .
C5 C 0.1736(3) 0.0895(3) 0.9104(3) 0.0180(5) Uani 1 1 d .
C6 C 0.1329(3) 0.2117(3) 0.8380(2) 0.0146(5) Uani 1 1 d .
C7 C 0.1461(2) 0.5546(2) 0.8161(2) 0.0104(4) Uani 1 1 d .
C8 C 0.1813(3) 0.5051(3) 0.9313(2) 0.0166(5) Uani 1 1 d .
C9 C 0.1715(3) 0.5904(3) 1.0050(2) 0.0199(6) Uani 1 1 d .
C10 C 0.1243(3) 0.7241(3) 0.9648(2) 0.0188(5) Uani 1 1 d .
C11 C 0.0853(3) 0.7736(3) 0.8513(3) 0.0214(6) Uani 1 1 d .
C12 C 0.0965(3) 0.6892(3) 0.7770(2) 0.0185(6) Uani 1 1 d .
C13 C 0.2937(2) 0.4884(2) 0.6125(2) 0.0112(5) Uani 1 1 d .
C14 C 0.3204(2) 0.4669(2) 0.5043(2) 0.0111(5) Uani 1 1 d .
C15 C 0.3421(2) 0.3594(3) 0.2997(2) 0.0119(5) Uani 1 1 d .
C16 C 0.4265(3) 0.4343(3) 0.2459(2) 0.0162(5) Uani 1 1 d .
C17 C 0.5014(3) 0.4056(3) 0.1459(3) 0.0224(6) Uani 1 1 d .
C18 C 0.4901(3) 0.3056(3) 0.0971(3) 0.0243(6) Uani 1 1 d .
C19 C 0.4036(3) 0.2332(3) 0.1482(3) 0.0245(6) Uani 1 1 d .
C20 C 0.3300(3) 0.2596(3) 0.2495(2) 0.0175(5) Uani 1 1 d .
C21 C 0.2479(3) 0.2270(3) 0.5171(2) 0.0115(5) Uani 1 1 d .
C22 C 0.1376(3) 0.1815(3) 0.5468(2) 0.0139(5) Uani 1 1 d .
C23 C 0.1481(3) 0.0554(3) 0.6128(3) 0.0188(5) Uani 1 1 d .
C24 C 0.2680(3) -0.0235(3) 0.6494(2) 0.0189(6) Uani 1 1 d .
C25 C 0.3779(3) 0.0215(3) 0.6198(2) 0.0177(5) Uani 1 1 d .
C26 C 0.3683(3) 0.1467(3) 0.5536(2) 0.0151(5) Uani 1 1 d .
C27 C 0.2669(3) 0.8455(3) 0.3639(3) 0.0214(6) Uani 1 1 d .
F1 F 0.1657(2) 0.8641(3) 0.4408(2) 0.0425(6) Uani 1 1 d .
F2 F 0.3041(2) 0.9553(2) 0.3316(2) 0.0369(5) Uani 1 1 d .
F3 F 0.3640(2) 0.7543(2) 0.42057(18) 0.0300(4) Uani 1 1 d .
H2 H 0.4125 0.2823 0.7884 0.016 Uiso 1 1 calc R
H3 H 0.4802 0.0731 0.9061 0.018 Uiso 1 1 calc R
H4 H 0.3297 -0.0450 0.9870 0.021 Uiso 1 1 calc R
H5 H 0.1129 0.0405 0.9420 0.022 Uiso 1 1 calc R
H6 H 0.0450 0.2456 0.8185 0.018 Uiso 1 1 calc R
H8 H 0.2118 0.4134 0.9592 0.020 Uiso 1 1 calc R
H9 H 0.1971 0.5570 1.0830 0.024 Uiso 1 1 calc R
H10 H 0.1187 0.7821 1.0152 0.023 Uiso 1 1 calc R
H11 H 0.0510 0.8651 0.8248 0.026 Uiso 1 1 calc R
H12 H 0.0703 0.7230 0.6992 0.022 Uiso 1 1 calc R
H13 H 0.3486 0.5283 0.6395 0.013 Uiso 1 1 calc R
H14 H 0.3909 0.4958 0.4616 0.013 Uiso 1 1 calc R
H16 H 0.4328 0.5047 0.2774 0.019 Uiso 1 1 calc R
H17 H 0.5609 0.4549 0.1108 0.027 Uiso 1 1 calc R
H18 H 0.5416 0.2867 0.0288 0.029 Uiso 1 1 calc R
H19 H 0.3946 0.1658 0.1141 0.029 Uiso 1 1 calc R
H20 H 0.2712 0.2096 0.2847 0.021 Uiso 1 1 calc R
H22 H 0.0557 0.2362 0.5221 0.017 Uiso 1 1 calc R
H23 H 0.0735 0.0235 0.6328 0.023 Uiso 1 1 calc R
H24 H 0.2749 -0.1090 0.6950 0.023 Uiso 1 1 calc R
H25 H 0.4596 -0.0333 0.6448 0.021 Uiso 1 1 calc R
H26 H 0.4434 0.1777 0.5332 0.018 Uiso 1 1 calc R
O1 O 0.1854(2) 0.6789(2) 0.29444(18) 0.0189(4) Uani 1 1 d .
O2 O 0.1277(2) 0.9043(2) 0.18563(19) 0.0211(4) Uani 1 1 d .
O3 O 0.3501(2) 0.7688(2) 0.17163(19) 0.0214(4) Uani 1 1 d .
P1 P 0.16317(6) 0.44902(6) 0.71331(5) 0.00885(12) Uani 1 1 d .
P2 P 0.23799(6) 0.38899(6) 0.42927(5) 0.00885(12) Uani 1 1 d .
S1 S 0.22779(6) 0.79422(6) 0.23888(6) 0.01252(12) Uani 1 1 d .

loop_
_atom_site_aniso_label
_atom_site_aniso_U_11
_atom_site_aniso_U_22
_atom_site_aniso_U_33
_atom_site_aniso_U_23
_atom_site_aniso_U_13
_atom_site_aniso_U_12
Au1 0.00786(6) 0.01045(6) 0.00743(6) -0.00203(4) 0.00092(4) -0.00150(4)
C1 0.0127(11) 0.0104(11) 0.0064(10) -0.0018(9) 0.0013(9) -0.0025(9)
C2 0.0121(12) 0.0142(12) 0.0126(11) -0.0018(9) 0.0015(9) -0.0032(9)
C3 0.0140(12) 0.0167(12) 0.0124(11) -0.0027(10) -0.0016(9) -0.0002(10)
C4 0.0224(14) 0.0128(12) 0.0136(12) -0.0005(10) -0.0001(10) -0.0015(10)
C5 0.0185(13) 0.0156(13) 0.0186(13) 0.0001(10) 0.0024(11) -0.0067(10)
C6 0.0130(12) 0.0166(12) 0.0141(12) -0.0032(10) 0.0016(9) -0.0046(10)
C7 0.0110(11) 0.0122(11) 0.0084(11) -0.0039(9) 0.0018(9) -0.0030(9)
C8 0.0180(13) 0.0175(13) 0.0120(12) -0.0049(10) -0.0019(10) 0.0010(10)
C9 0.0205(14) 0.0258(15) 0.0131(12) -0.0083(11) -0.0003(10) -0.0027(11)
C10 0.0210(13) 0.0238(14) 0.0151(13) -0.0118(11) 0.0046(10) -0.0077(11)
C11 0.0336(16) 0.0139(13) 0.0167(13) -0.0064(11) 0.0050(12) -0.0061(12)
C12 0.0271(15) 0.0135(12) 0.0126(12) -0.0019(10) -0.0003(11) -0.0027(11)
C13 0.0092(11) 0.0116(11) 0.0128(11) -0.0022(9) 0.0004(9) -0.0036(9)
C14 0.0095(11) 0.0119(11) 0.0118(11) -0.0015(9) 0.0015(9) -0.0046(9)
C15 0.0110(11) 0.0132(11) 0.0086(11) -0.0024(9) 0.0015(9) 0.0005(9)
C16 0.0151(12) 0.0214(14) 0.0117(12) -0.0032(10) 0.0015(10) -0.0054(10)
C17 0.0177(13) 0.0310(16) 0.0135(13) -0.0017(11) 0.0055(11) -0.0038(12)
C18 0.0267(15) 0.0257(15) 0.0110(12) -0.0037(11) 0.0061(11) 0.0045(12)
C19 0.0382(18) 0.0159(13) 0.0145(13) -0.0066(11) 0.0021(12) 0.0018(12)
C20 0.0279(15) 0.0121(12) 0.0101(12) -0.0024(10) 0.0009(11) -0.0024(11)
C21 0.0140(12) 0.0125(12) 0.0079(11) -0.0023(9) 0.0005(9) -0.0038(9)
C22 0.0121(12) 0.0147(12) 0.0142(12) -0.0028(10) 0.0019(9) -0.0038(10)
C23 0.0222(14) 0.0163(13) 0.0176(13) -0.0015(11) 0.0042(11) -0.0083(11)
C24 0.0274(15) 0.0126(12) 0.0137(12) -0.0010(10) 0.0028(11) -0.0037(11)
C25 0.0185(13) 0.0155(13) 0.0152(12) -0.0028(10) -0.0036(10) 0.0025(10)
C26 0.0136(12) 0.0158(12) 0.0154(12) -0.0032(10) -0.0007(10) -0.0031(10)
C27 0.0222(14) 0.0244(15) 0.0209(14) -0.0069(12) -0.0025(11) -0.0091(12)
F1 0.0338(12) 0.0739(17) 0.0316(12) -0.0349(12) 0.0093(9) -0.0184(12)
F2 0.0500(13) 0.0230(10) 0.0470(13) -0.0073(9) -0.0156(11) -0.0189(9)
F3 0.0322(11) 0.0316(10) 0.0294(10) 0.0018(8) -0.0153(9) -0.0143(9)
O1 0.0199(10) 0.0177(10) 0.0208(10) -0.0008(8) 0.0006(8) -0.0112(8)
O2 0.0192(10) 0.0192(10) 0.0215(10) 0.0001(8) -0.0025(8) -0.0027(8)
O3 0.0163(10) 0.0256(11) 0.0207(10) -0.0045(9) 0.0070(8) -0.0067(8)
P1 0.0089(3) 0.0104(3) 0.0066(3) -0.0016(2) 0.0006(2) -0.0022(2)
P2 0.0081(3) 0.0103(3) 0.0075(3) -0.0022(2) 0.0018(2) -0.0019(2)
S1 0.0122(3) 0.0130(3) 0.0124(3) -0.0018(2) 0.0015(2) -0.0051(2)

loop_
_atom_type_symbol
_atom_type_description
_atom_type_scat_dispersion_real
_atom_type_scat_dispersion_imag
_atom_type_scat_source
C C 0.0033 0.0016 'International Tables Vol C Tables 4.2.6.8 and 6.1.1.4'
H H 0.0000 0.0000 'International Tables Vol C Tables 4.2.6.8 and 6.1.1.4'
O O 0.0106 0.0060 'International Tables Vol C Tables 4.2.6.8 and 6.1.1.4'
F F 0.0171 0.0103 'International Tables Vol C Tables 4.2.6.8 and 6.1.1.4'
P P 0.1023 0.0942 'International Tables Vol C Tables 4.2.6.8 and 6.1.1.4'
S S 0.1246 0.1234 'International Tables Vol C Tables 4.2.6.8 and 6.1.1.4'
Au Au -2.0133 8.8022 'International Tables Vol C Tables 4.2.6.8 and 6.1.1.4'

loop_
_geom_angle_atom_site_label_1
_geom_angle_atom_site_label_2
_geom_angle_atom_site_label_3
_geom_angle
_geom_angle_site_symmetry_1
_geom_angle_site_symmetry_3
C1 P1 Au1 118.12(9) . .
C1 P1 C13 107.69(12) . .
C1 P1 C7 106.26(11) . .
C2 C1 P1 120.89(19) . .
C3 C2 C1 119.3(2) . .
C4 C3 C2 120.3(2) . .
C5 C4 C3 119.9(3) . .
C5 C6 C1 119.5(2) . .
C6 C1 C2 120.4(2) . .
C6 C1 P1 118.50(19) . .
C6 C5 C4 120.4(3) . .
C7 P1 Au1 107.91(8) . .
C8 C7 C12 119.7(2) . .
C8 C7 P1 122.0(2) . .
C9 C10 C11 120.4(3) . .
C9 C8 C7 119.8(3) . .
C10 C9 C8 120.0(3) . .
C11 C12 C7 120.2(3) . .
C12 C11 C10 119.8(3) . .
C12 C7 P1 118.26(19) . .
C13 C14 P2 127.6(2) . .
C13 P1 Au1 112.89(9) . .
C13 P1 C7 102.65(12) . .
C14 C13 P1 126.5(2) . .
C14 P2 Au1 119.17(9) . 2_566
C14 P2 C15 104.91(12) . .
C15 P2 Au1 108.94(8) . 2_566
C16 C15 C20 119.4(2) . .
C16 C15 P2 123.7(2) . .
C17 C16 C15 119.8(3) . .
C18 C17 C16 120.6(3) . .
C18 C19 C20 119.9(3) . .
C19 C18 C17 120.0(3) . .
C19 C20 C15 120.3(3) . .
C20 C15 P2 116.8(2) . .
C21 P2 Au1 111.72(9) . 2_566
C21 P2 C14 106.91(12) . .
C21 P2 C15 103.96(12) . .
C22 C21 C26 120.1(2) . .
C22 C21 P2 120.7(2) . .
C23 C22 C21 119.6(3) . .
C24 C23 C22 119.8(3) . .
C24 C25 C26 119.9(3) . .
C25 C24 C23 120.6(3) . .
C25 C26 C21 119.9(3) . .
C26 C21 P2 119.1(2) . .
F1 C27 F3 107.0(3) . .
F1 C27 S1 111.1(2) . .
F2 C27 F1 108.5(3) . .
F2 C27 F3 106.9(2) . .
F2 C27 S1 111.9(2) . .
F3 C27 S1 111.2(2) . .
O1 S1 C27 102.17(13) . .
O2 S1 C27 103.91(14) . .
O2 S1 O1 114.90(13) . .
O2 S1 O3 115.71(13) . .
O3 S1 C27 102.88(14) . .
O3 S1 O1 114.70(13) . .
P1 Au1 Au1 108.115(17) . 2_566
P1 Au1 P2 161.95(2) . 2_566
P2 Au1 Au1 84.561(16) 2_566 2_566

loop_
_geom_bond_atom_site_label_1
_geom_bond_atom_site_label_2
_geom_bond_distance
_geom_bond_site_symmetry_2
Au1 Au1 2.9802(2) 2_566
Au1 P1 2.2937(6) .
Au1 P2 2.3172(6) 2_566
C1 C2 1.397(4) .
C1 C6 1.394(4) .
C1 P1 1.798(3) .
C2 C3 1.390(4) .
C3 C4 1.389(4) .
C4 C5 1.389(4) .
C5 C6 1.387(4) .
C7 C12 1.397(4) .
C7 C8 1.394(3) .
C7 P1 1.818(3) .
C8 C9 1.390(4) .
C9 C10 1.387(4) .
C10 C11 1.388(4) .
C11 C12 1.385(4) .
C13 C14 1.333(4) .
C13 P1 1.812(3) .
C14 P2 1.810(3) .
C15 C16 1.394(4) .
C15 C20 1.399(4) .
C15 P2 1.818(3) .
C16 C17 1.391(4) .
C17 C18 1.387(5) .
C18 C19 1.387(5) .
C19 C20 1.392(4) .
C21 C22 1.395(4) .
C21 C26 1.397(4) .
C21 P2 1.809(3) .
C22 C23 1.394(4) .
C23 C24 1.389(4) .
C24 C25 1.387(4) .
C25 C26 1.388(4) .
C27 F3 1.342(4) .
F1 C27 1.332(4) .
F2 C27 1.330(4) .
P2 Au1 2.3172(6) 2_566
S1 C27 1.826(3) .
S1 O1 1.448(2) .
S1 O2 1.441(2) .
S1 O3 1.445(2) .
